data_1536684
loop_
_publ_author_name
'Pohlkamp, M.W.'
'Hoffmann, R.D.'
'Kotzyba, G.'
'Jeitschko, W.'

_publ_section_title
;
 Preparation, properties, and crystal structure of the rare earth
 ruthenium carbides R3 Ru2 C5 (R = Y, Gd - Er)
;
_journal_name_full 'Journal of Solid State Chemistry'
_journal_page_first 77
_journal_page_last 87
_journal_volume 160
_journal_year 2001
_chemical_formula_sum 'C4.8 Gd3 Ru1.843'
_chemical_name_systematic 'Gd3 Ru1.843 C4.80'
_space_group_IT_number 176
_symmetry_space_group_name_Hall '-P 6c'
_symmetry_space_group_name_H-M 'P 63/m'
_cell_angle_alpha 90
_cell_angle_beta 90
_cell_angle_gamma 120
_cell_formula_units_Z 4
_cell_length_a 11.47
_cell_length_b 11.47
_cell_length_c 5.047
_cell_volume 575.030
_citation_journal_id_ASTM JSSCBI
_cod_data_source_file Pohlkamp_JSSCBI_2001_216.cif
_cod_data_source_block C4.8Gd3Ru1.843
_cod_original_cell_volume 575.0304
_cod_database_code 1536684

loop_
_symmetry_equiv_pos_as_xyz
x,y,z
x-y,x,z+1/2
-y,x-y,z
-x,-y,z+1/2
-x+y,-x,z
y,-x+y,z+1/2
-x,-y,-z
-x+y,-x,-z-1/2
y,-x+y,-z
x,y,-z-1/2
x-y,x,-z
-y,x-y,-z-1/2

loop_
_atom_site_label
_atom_site_type_symbol
_atom_site_fract_x
_atom_site_fract_y
_atom_site_fract_z
_atom_site_occupancy
_atom_site_U_iso_or_equiv
Ru1 Ru 0.20549 0.50277 0.25 0.9874 0.0
C1 C 0.0671 0.3194 0.25 1.057 0.0
Ru2 Ru 0 0 0 0.724 0.0
Gd1 Gd 0.26011 0.25996 0.25 0.8624 0.0
C2 C 0.2014 0.0117 0.25 1.094 0.0
C4 C 0.3333 0.6667 0.028 0.48 0.0
Gd2 Gd 0.219 0.2205 0.25 0.1376 0.0
Gd3 Gd 0.50597 0.11966 0.25 1 0.0
C3 C 0.117 0.6133 0.25 0.726 0.0
